data_7021232
loop_
_publ_author_name
'Liao, Zuolei'
'Ling, Jie'
'Reinke, Laura R.'
'Szymanowski, Jennifer E. S.'
'Sigmon, Ginger E.'
'Burns, Peter C.'

_publ_section_title
;
 Cage clusters built from uranyl ions bridged through peroxo and
 1-hydroxyethane-1,1-diphosphonic acid ligands.
;
_journal_issue 19
_journal_name_full 'Dalton transactions (Cambridge, England : 2003)'
_journal_page_first 6793
_journal_page_last 6802
_journal_paper_doi 10.1039/c3dt33025g
_journal_volume 42
_journal_year 2013
_chemical_formula_sum 'C16 K13 O166 P16 U16'
_chemical_formula_weight 7660.46
_chemical_name_systematic
;
?
;
_space_group_IT_number 71
_symmetry_cell_setting orthorhombic
_symmetry_space_group_name_Hall '-I 2 2'
_symmetry_space_group_name_H-M 'I m m m'
_atom_sites_solution_hydrogens none
_atom_sites_solution_primary direct
_atom_sites_solution_secondary difmap
_audit_creation_method SHELXL-97
_cell_angle_alpha 90.00
_cell_angle_beta 90.00
_cell_angle_gamma 90.00
_cell_formula_units_Z 4
_cell_length_a 21.6463(18)
_cell_length_b 26.683(2)
_cell_length_c 38.415(3)
_cell_measurement_temperature 100(2)
_cell_volume 22188(3)
_computing_structure_refinement 'SHELXL-97 (Sheldrick, 2008)'
_computing_structure_solution 'SHELXS-97 (Sheldrick, 2008)'
_diffrn_ambient_temperature 100(2)
_diffrn_measured_fraction_theta_full 0.999
_diffrn_measured_fraction_theta_max 0.999
_diffrn_measurement_device_type CCD
_diffrn_measurement_method CCD
_diffrn_radiation_monochromator graphite
_diffrn_radiation_source 'fine-focus sealed tube'
_diffrn_radiation_type MoK\a
_diffrn_radiation_wavelength 0.71073
_diffrn_reflns_av_R_equivalents 0.0505
_diffrn_reflns_av_sigmaI/netI 0.0293
_diffrn_reflns_limit_h_max 24
_diffrn_reflns_limit_h_min -25
_diffrn_reflns_limit_k_max 31
_diffrn_reflns_limit_k_min -31
_diffrn_reflns_limit_l_max 45
_diffrn_reflns_limit_l_min -45
_diffrn_reflns_number 88544
_diffrn_reflns_theta_full 25.00
_diffrn_reflns_theta_max 25.00
_diffrn_reflns_theta_min 1.53
_diffrn_standards_decay_% none
_diffrn_standards_interval_count none
_diffrn_standards_interval_time none
_diffrn_standards_number none
_exptl_absorpt_coefficient_mu 12.089
_exptl_absorpt_correction_T_max 0.38
_exptl_absorpt_correction_T_min 0.324
_exptl_absorpt_correction_type multi-scan
_exptl_absorpt_process_details SADABS
_exptl_crystal_colour yellow
_exptl_crystal_density_diffrn 2.293
_exptl_crystal_density_method 'not measured'
_exptl_crystal_description blocky
_exptl_crystal_F_000 13532
_exptl_crystal_size_max 0.1
_exptl_crystal_size_mid 0.08
_exptl_crystal_size_min 0.08
_refine_diff_density_max 5.076
_refine_diff_density_min -2.072
_refine_diff_density_rms 0.386
_refine_ls_extinction_method none
_refine_ls_goodness_of_fit_ref 1.148
_refine_ls_hydrogen_treatment none
_refine_ls_matrix_type full
_refine_ls_number_parameters 332
_refine_ls_number_reflns 10469
_refine_ls_number_restraints 0
_refine_ls_restrained_S_all 1.148
_refine_ls_R_factor_all 0.0628
_refine_ls_R_factor_gt 0.0499
_refine_ls_shift/su_max 0.001
_refine_ls_shift/su_mean 0.000
_refine_ls_structure_factor_coef Fsqd
_refine_ls_weighting_details 'calc w=1/[\s^2^(Fo^2^)+(0.0795P)^2^+1500.0000P] where P=(Fo^2^+2Fc^2^)/3'
_refine_ls_weighting_scheme calc
_refine_ls_wR_factor_gt 0.1497
_refine_ls_wR_factor_ref 0.1611
_reflns_number_gt 8770
_reflns_number_total 10469
_reflns_threshold_expression >2sigma(I)
_cod_data_source_file c3dt33025g.txt
_cod_data_source_block u16l8
_cod_depositor_comments
;
The following automatic conversions were performed:

'_symmetry_cell_setting' value 'Orthorhombic' changed to
'orthorhombic' according to
/home/saulius/struct/CIF-dictionaries/cif_core.dic dictionary named
'cif_core.dic' version 2.4.2 from 2011-04-26.

Automatic conversion script
Id: cif_fix_values 1891 2012-01-12 08:04:46Z andrius 
;
_cod_original_sg_symbol_H-M Immm
_cod_database_code 7021232

loop_
_symmetry_equiv_pos_as_xyz
'x, y, z'
'-x, -y, z'
'-x, y, -z'
'x, -y, -z'
'x+1/2, y+1/2, z+1/2'
'-x+1/2, -y+1/2, z+1/2'
'-x+1/2, y+1/2, -z+1/2'
'x+1/2, -y+1/2, -z+1/2'
'-x, -y, -z'
'x, y, -z'
'x, -y, z'
'-x, y, z'
'-x+1/2, -y+1/2, -z+1/2'
'x+1/2, y+1/2, -z+1/2'
'x+1/2, -y+1/2, z+1/2'
'-x+1/2, y+1/2, z+1/2'

loop_
_atom_site_label
_atom_site_type_symbol
_atom_site_fract_x
_atom_site_fract_y
_atom_site_fract_z
_atom_site_U_iso_or_equiv
_atom_site_adp_type
_atom_site_occupancy
_atom_site_symmetry_multiplicity
_atom_site_calc_flag
_atom_site_refinement_flags
U1 U 0.0000 0.38972(2) 0.078728(16) 0.01056(16) Uani 1 2 d S
U2 U 0.13557(3) 0.5000 0.079576(16) 0.01087(16) Uani 1 2 d S
U3 U 0.09595(2) 0.421849(16) 0.421284(11) 0.01071(13) Uani 1 1 d .
U4 U 0.0000 0.32202(2) 0.218256(16) 0.01261(16) Uani 1 2 d S
U5 U 0.20548(3) 0.5000 0.217879(16) 0.01353(16) Uani 1 2 d S
U6 U 0.14686(2) 0.375900(17) 0.283196(11) 0.01308(13) Uani 1 1 d .
P1 P 0.25335(15) 0.44351(12) 0.13550(8) 0.0136(6) Uani 1 1 d .
P2 P 0.13874(16) 0.31276(12) 0.36769(8) 0.0151(7) Uani 1 1 d .
P3 P 0.22886(15) 0.39893(12) 0.36549(8) 0.0131(6) Uani 1 1 d .
P4 P 0.06968(15) 0.29149(12) 0.13331(8) 0.0131(6) Uani 1 1 d .
K1 K 0.0000 0.5000 0.5000 0.0144(15) Uani 1 8 d S
K2 K 0.0000 0.5000 0.0000 0.0170(16) Uani 1 8 d S
K3 K 0.1339(2) 0.5000 0.33227(11) 0.0222(9) Uani 1 2 d S
K4 K 0.1482(3) 0.4102(2) 0.0000 0.0448(14) Uani 1 2 d S
K5 K 0.09736(16) 0.41495(13) 0.16481(10) 0.0360(9) Uani 1 1 d .
K6 K 0.0000 0.3481(4) 0.5000 0.139(9) Uani 1 4 d S
K7 K 0.0000 0.3710(3) 0.34112(18) 0.059(2) Uani 1 2 d S
K8 K 0.0000 0.5000 0.2519(2) 0.065(3) Uani 1 4 d S
K9 K 0.1846(5) 0.5000 0.5000 0.070(6) Uani 0.83(4) 4 d SP
O1 O 0.1052(4) 0.4155(3) 0.0684(2) 0.0178(19) Uiso 1 1 d .
O2 O 0.1445(6) 0.5000 0.4319(3) 0.016(3) Uiso 1 2 d S
O3 O 0.0649(4) 0.3157(3) 0.1697(2) 0.0185(19) Uiso 1 1 d .
O4 O 0.1142(4) 0.3318(3) 0.3324(2) 0.021(2) Uiso 1 1 d .
O5 O 0.1224(7) 0.5000 0.2141(3) 0.025(3) Uiso 1 2 d S
O6 O 0.1275(4) 0.3981(3) 0.4611(2) 0.0157(18) Uiso 1 1 d .
O7 O 0.2153(4) 0.4475(3) 0.1693(2) 0.0173(19) Uiso 1 1 d .
O8 O 0.2084(4) 0.4450(4) 0.2662(2) 0.022(2) Uiso 1 1 d .
O9 O 0.1792(6) 0.5000 0.0395(3) 0.015(3) Uiso 1 2 d S
O10 O 0.1054(4) 0.3397(3) 0.3971(2) 0.0165(18) Uiso 1 1 d .
O11 O 0.0848(5) 0.4199(4) 0.2869(3) 0.026(2) Uiso 1 1 d .
O12 O 0.0622(4) 0.4505(3) 0.0508(2) 0.0140(18) Uiso 1 1 d .
O13 O 0.1957(4) 0.4130(3) 0.3316(2) 0.0160(18) Uiso 1 1 d .
O14 O 0.0000 0.3532(5) 0.0394(3) 0.019(3) Uiso 1 2 d S
O15 O 0.0843(6) 0.5000 0.4486(3) 0.016(3) Uiso 1 2 d S
O16 O 0.1946(4) 0.4152(4) 0.2344(2) 0.022(2) Uiso 1 1 d .
O17 O 0.0684(4) 0.3319(3) 0.1053(2) 0.0189(19) Uiso 1 1 d .
O18 O 0.1044(4) 0.3319(3) 0.2352(2) 0.019(2) Uiso 1 1 d .
O19 O 0.2109(4) 0.4440(3) 0.1039(2) 0.0178(19) Uiso 1 1 d .
O20 O 0.0000 0.3784(5) 0.4312(3) 0.014(3) Uiso 1 2 d S
O21 O 0.1979(4) 0.4223(3) 0.3968(2) 0.0158(19) Uiso 1 1 d .
O22 O 0.0000 0.2544(5) 0.2200(3) 0.018(3) Uiso 1 2 d S
O23 O 0.0000 0.4272(4) 0.4489(3) 0.015(3) Uiso 1 2 d S
O24 O 0.0000 0.3893(5) 0.2151(3) 0.018(3) Uiso 1 2 d S
O25 O 0.0690(4) 0.3191(3) 0.2666(2) 0.022(2) Uiso 1 1 d .
O26 O 0.0670(4) 0.4432(3) 0.3796(2) 0.0145(18) Uiso 1 1 d .
O27 O 0.2889(6) 0.5000 0.2210(3) 0.017(3) Uiso 1 2 d S
O28 O 0.0964(6) 0.5000 0.1210(3) 0.016(3) Uiso 1 2 d S
O29 O 0.2098(4) 0.3313(3) 0.2812(2) 0.0182(19) Uiso 1 1 d .
O30 O 0.0000 0.4237(5) 0.1190(3) 0.017(3) Uiso 1 2 d S
O31 O 0.1352(5) 0.2561(4) 0.3700(3) 0.027(2) Uiso 1 1 d .
O32 O 0.2951(4) 0.3980(3) 0.1362(2) 0.021(2) Uiso 1 1 d .
O33 O 0.2964(4) 0.4117(3) 0.3639(2) 0.0186(19) Uiso 1 1 d .
O34 O 0.1251(4) 0.2578(4) 0.1293(2) 0.022(2) Uiso 1 1 d .
O35 O 0.0000 0.2126(5) 0.1519(3) 0.019(3) Uiso 1 2 d S
O36 O 0.2570(4) 0.3052(3) 0.3450(2) 0.0182(19) Uiso 1 1 d .
O37 O 0.3495(6) 0.5000 0.1585(3) 0.020(3) Uiso 1 2 d S
O38 O 0.3265(6) 0.4286(5) 0.2939(3) 0.042(3) Uiso 1 1 d .
O39 O 0.0000 0.1605(7) 0.2511(5) 0.049(5) Uiso 1 2 d S
O40 O 0.2758(7) 0.4415(6) 0.4521(4) 0.061(4) Uiso 1 1 d .
O41 O 0.2961(7) 0.3657(5) 0.2081(4) 0.056(4) Uiso 1 1 d .
O42 O 0.2454(10) 0.3857(8) 0.0467(5) 0.095(6) Uiso 1 1 d .
O43 O 0.4006(9) 0.2735(7) 0.2040(5) 0.089(6) Uiso 1 1 d .
O44 O 0.3451(11) 0.5000 0.3893(6) 0.075(7) Uiso 1 2 d S
O45 O 0.2599(7) 0.3022(6) 0.1273(4) 0.064(4) Uiso 1 1 d .
O46 O 0.3923(7) 0.3491(6) 0.3722(4) 0.059(4) Uiso 1 1 d .
O47 O 0.0000 0.5000 0.3245(5) 0.020(4) Uiso 1 4 d S
O48 O 0.1716(4) 0.3049(4) 0.0674(2) 0.022(2) Uiso 1 1 d .
O49 O 0.0000 0.5000 0.1769(5) 0.017(4) Uiso 1 4 d S
O50 O 0.2912(4) 0.2758(3) 0.2388(2) 0.0120(17) Uiso 1 1 d .
O51 O 0.5000 0.3993(14) 0.3587(9) 0.046(9) Uiso 0.50 2 d SP
O52 O 0.1998(10) 0.2821(9) 0.1998(6) 0.036(5) Uiso 0.50 1 d P
C1 C 0.0000 0.2538(7) 0.1267(5) 0.019(4) Uiso 1 2 d S
C2 C 0.2214(6) 0.3313(5) 0.3718(3) 0.014(3) Uiso 1 1 d .
C3 C 0.0000 0.2316(7) 0.0904(5) 0.022(4) Uiso 1 2 d S
C4 C 0.2454(6) 0.3156(5) 0.4070(3) 0.020(3) Uiso 1 1 d .
C5 C 0.3019(9) 0.5000 0.1313(5) 0.018(4) Uiso 1 2 d S
C6 C 0.3357(10) 0.5000 0.0963(5) 0.025(4) Uiso 1 2 d S

loop_
_atom_site_aniso_label
_atom_site_aniso_U_11
_atom_site_aniso_U_22
_atom_site_aniso_U_33
_atom_site_aniso_U_23
_atom_site_aniso_U_13
_atom_site_aniso_U_12
U1 0.0106(3) 0.0102(3) 0.0109(3) -0.0004(2) 0.000 0.000
U2 0.0104(3) 0.0115(3) 0.0106(3) 0.000 0.0010(2) 0.000
U3 0.0103(2) 0.0113(2) 0.0105(2) 0.00040(16) -0.00022(16) 0.00051(17)
U4 0.0133(3) 0.0111(3) 0.0134(3) -0.0009(2) 0.000 0.000
U5 0.0132(3) 0.0138(3) 0.0136(3) 0.000 0.0007(2) 0.000
U6 0.0134(3) 0.0137(3) 0.0121(2) -0.00090(17) -0.00067(17) 0.00218(18)
P1 0.0126(16) 0.0124(15) 0.0160(16) -0.0007(12) -0.0003(12) 0.0007(13)
P2 0.0184(17) 0.0118(16) 0.0151(16) -0.0008(12) 0.0015(13) -0.0014(13)
P3 0.0124(16) 0.0128(16) 0.0141(15) -0.0012(12) -0.0006(12) 0.0015(12)
P4 0.0117(15) 0.0123(15) 0.0152(15) -0.0003(12) -0.0003(12) 0.0027(12)
K1 0.015(4) 0.015(4) 0.013(4) 0.000 0.000 0.000
K2 0.018(4) 0.019(4) 0.014(4) 0.000 0.000 0.000
K3 0.023(2) 0.0133(19) 0.030(2) 0.000 0.0074(18) 0.000
K4 0.053(4) 0.054(3) 0.027(3) 0.000 0.000 0.017(3)
K5 0.0279(18) 0.0357(19) 0.044(2) 0.0188(16) -0.0178(15) -0.0173(15)
K6 0.37(3) 0.030(5) 0.016(4) 0.000 0.000 0.000
K7 0.014(2) 0.096(5) 0.068(4) -0.047(4) 0.000 0.000
K8 0.040(5) 0.124(9) 0.031(4) 0.000 0.000 0.000
K9 0.036(6) 0.154(14) 0.019(5) 0.000 0.000 0.000

loop_
_atom_type_symbol
_atom_type_description
_atom_type_scat_dispersion_real
_atom_type_scat_dispersion_imag
_atom_type_scat_source
C C 0.0033 0.0016 'International Tables Vol C Tables 4.2.6.8 and 6.1.1.4'
O O 0.0106 0.0060 'International Tables Vol C Tables 4.2.6.8 and 6.1.1.4'
P P 0.1023 0.0942 'International Tables Vol C Tables 4.2.6.8 and 6.1.1.4'
U U -9.6767 9.6646 'International Tables Vol C Tables 4.2.6.8 and 6.1.1.4'
K K 0.2009 0.2494 'International Tables Vol C Tables 4.2.6.8 and 6.1.1.4'

loop_
_geom_angle_atom_site_label_1
_geom_angle_atom_site_label_2
_geom_angle_atom_site_label_3
_geom_angle
_geom_angle_site_symmetry_1
_geom_angle_site_symmetry_3
O30 U1 O14 177.5(6) . .
O30 U1 O12 92.6(4) . .
O14 U1 O12 89.5(4) . .
O30 U1 O12 92.6(4) . 12
O14 U1 O12 89.5(4) . 12
O12 U1 O12 69.4(4) . 12
O30 U1 O17 87.5(4) . 12
O14 U1 O17 90.5(4) . 12
O12 U1 O17 176.1(3) . 12
O12 U1 O17 106.6(3) 12 12
O30 U1 O17 87.5(4) . .
O14 U1 O17 90.5(4) . .
O12 U1 O17 106.6(3) . .
O12 U1 O17 176.1(3) 12 .
O17 U1 O17 77.3(4) 12 .
O30 U1 O1 89.9(3) . 12
O14 U1 O1 91.0(3) . 12
O12 U1 O1 105.5(3) . 12
O12 U1 O1 36.1(3) 12 12
O17 U1 O1 70.5(3) 12 12
O17 U1 O1 147.8(3) . 12
O30 U1 O1 89.9(3) . .
O14 U1 O1 91.0(3) . .
O12 U1 O1 36.1(3) . .
O12 U1 O1 105.5(3) 12 .
O17 U1 O1 147.8(3) 12 .
O17 U1 O1 70.5(3) . .
O1 U1 O1 141.5(4) 12 .
O30 U1 K5 36.61(19) . 12
O14 U1 K5 142.2(2) . 12
O12 U1 K5 124.2(2) . 12
O12 U1 K5 87.7(2) 12 12
O17 U1 K5 54.6(2) 12 12
O17 U1 K5 94.7(2) . 12
O1 U1 K5 65.7(2) 12 12
O1 U1 K5 126.0(2) . 12
O30 U1 K5 36.61(19) . .
O14 U1 K5 142.2(2) . .
O12 U1 K5 87.7(2) . .
O12 U1 K5 124.2(2) 12 .
O17 U1 K5 94.7(2) 12 .
O17 U1 K5 54.6(2) . .
O1 U1 K5 126.0(2) 12 .
O1 U1 K5 65.7(2) . .
K5 U1 K5 63.97(11) 12 .
O30 U1 K2 105.4(4) . .
O14 U1 K2 77.1(4) . .
O12 U1 K2 36.6(2) . .
O12 U1 K2 36.6(2) 12 .
O17 U1 K2 139.7(2) 12 .
O17 U1 K2 139.7(2) . .
O1 U1 K2 71.5(2) 12 .
O1 U1 K2 71.5(2) . .
K5 U1 K2 118.53(5) 12 .
K5 U1 K2 118.53(5) . .
O30 U1 K4 121.7(2) . 3
O14 U1 K4 59.7(2) . 3
O12 U1 K4 91.0(2) . 3
O12 U1 K4 36.5(2) 12 3
O17 U1 K4 85.6(2) 12 3
O17 U1 K4 145.6(2) . 3
O1 U1 K4 34.0(2) 12 3
O1 U1 K4 122.3(2) . 3
K5 U1 K4 99.36(8) 12 3
K5 U1 K4 158.06(9) . 3
K2 U1 K4 54.99(7) . 3
O9 U2 O28 176.5(6) . .
O9 U2 O12 87.3(4) . 11_565
O28 U2 O12 95.6(4) . 11_565
O9 U2 O12 87.3(4) . .
O28 U2 O12 95.6(4) . .
O12 U2 O12 68.7(4) 11_565 .
O9 U2 O1 89.5(2) . .
O28 U2 O1 91.7(3) . .
O12 U2 O1 105.2(3) 11_565 .
O12 U2 O1 36.5(3) . .
O9 U2 O1 89.5(2) . 11_565
O28 U2 O1 91.7(3) . 11_565
O12 U2 O1 36.5(3) 11_565 11_565
O12 U2 O1 105.2(3) . 11_565
O1 U2 O1 141.6(4) . 11_565
O9 U2 O19 88.6(4) . .
O28 U2 O19 88.6(4) . .
O12 U2 O19 174.2(3) 11_565 .
O12 U2 O19 107.0(3) . .
O1 U2 O19 70.7(3) . .
O1 U2 O19 147.6(3) 11_565 .
O9 U2 O19 88.6(4) . 11_565
O28 U2 O19 88.6(4) . 11_565
O12 U2 O19 107.0(3) 11_565 11_565
O12 U2 O19 174.2(3) . 11_565
O1 U2 O19 147.6(3) . 11_565
O1 U2 O19 70.7(3) 11_565 11_565
O19 U2 O19 77.0(4) . 11_565
O9 U2 K4 45.1(2) . 11_565
O28 U2 K4 136.5(2) . 11_565
O12 U2 K4 47.9(2) 11_565 11_565
O12 U2 K4 91.4(2) . 11_565
O1 U2 K4 117.4(2) . 11_565
O1 U2 K4 45.3(2) 11_565 11_565
O19 U2 K4 129.8(2) . 11_565
O19 U2 K4 82.8(2) 11_565 11_565
O9 U2 K4 45.1(2) . .
O28 U2 K4 136.5(2) . .
O12 U2 K4 91.4(2) 11_565 .
O12 U2 K4 47.9(2) . .
O1 U2 K4 45.3(2) . .
O1 U2 K4 117.4(2) 11_565 .
O19 U2 K4 82.8(2) . .
O19 U2 K4 129.9(2) 11_565 .
K4 U2 K4 75.99(15) 11_565 .
O9 U2 K5 142.38(17) . 11_565
O28 U2 K5 36.31(14) . 11_565
O12 U2 K5 85.8(2) 11_565 11_565
O12 U2 K5 123.8(2) . 11_565
O1 U2 K5 128.0(2) . 11_565
O1 U2 K5 64.0(2) 11_565 11_565
O19 U2 K5 99.9(2) . 11_565
O19 U2 K5 58.5(2) 11_565 11_565
K4 U2 K5 107.61(10) 11_565 11_565
K4 U2 K5 171.59(11) . 11_565
O9 U2 K5 142.38(17) . .
O28 U2 K5 36.31(14) . .
O12 U2 K5 123.8(2) 11_565 .
O12 U2 K5 85.8(2) . .
O1 U2 K5 64.0(2) . .
O1 U2 K5 128.0(2) 11_565 .
O19 U2 K5 58.5(2) . .
O19 U2 K5 99.9(2) 11_565 .
K4 U2 K5 171.59(11) 11_565 .
K4 U2 K5 107.61(10) . .
K5 U2 K5 67.80(12) 11_565 .
O6 U3 O26 176.5(4) . .
O6 U3 O23 88.4(4) . .
O26 U3 O23 94.3(4) . .
O6 U3 O15 88.5(4) . .
O26 U3 O15 94.5(4) . .
O23 U3 O15 69.3(4) . .
O6 U3 O2 89.8(4) . .
O26 U3 O2 91.6(4) . .
O23 U3 O2 105.2(4) . .
O15 U3 O2 35.8(4) . .
O6 U3 O10 88.6(3) . .
O26 U3 O10 88.5(3) . .
O23 U3 O10 108.0(4) . .
O15 U3 O10 176.1(3) . .
O2 U3 O10 146.7(4) . .
O6 U3 O21 89.2(3) . .
O26 U3 O21 88.3(3) . .
O23 U3 O21 174.5(3) . .
O15 U3 O21 105.6(4) . .
O2 U3 O21 69.8(3) . .
O10 U3 O21 76.9(3) . .
O6 U3 O20 91.4(4) . .
O26 U3 O20 89.6(4) . .
O23 U3 O20 36.1(4) . .
O15 U3 O20 105.3(4) . .
O2 U3 O20 141.1(4) . .
O10 U3 O20 72.1(3) . .
O21 U3 O20 149.0(3) . .
O6 U3 K7 138.0(3) . .
O26 U3 K7 40.3(3) . .
O23 U3 K7 84.7(3) . .
O15 U3 K7 126.6(3) . .
O2 U3 K7 131.9(3) . .
O10 U3 K7 55.0(2) . .
O21 U3 K7 100.4(2) . .
O20 U3 K7 60.3(3) . .
O6 U3 K3 144.9(3) . .
O26 U3 K3 33.9(3) . .
O23 U3 K3 121.8(3) . .
O15 U3 K3 86.7(3) . .
O2 U3 K3 66.8(3) . .
O10 U3 K3 97.2(2) . .
O21 U3 K3 59.0(2) . .
O20 U3 K3 123.4(3) . .
K7 U3 K3 68.24(12) . .
O6 U3 K9 51.6(3) . .
O26 U3 K9 130.3(3) . .
O23 U3 K9 92.8(3) . .
O15 U3 K9 43.7(3) . .
O2 U3 K9 39.4(3) . .
O10 U3 K9 134.9(2) . .
O21 U3 K9 81.8(2) . .
O20 U3 K9 121.8(3) . .
K7 U3 K9 169.76(13) . .
K3 U3 K9 105.10(7) . .
O6 U3 K6 53.3(3) . .
O26 U3 K6 128.2(3) . .
O23 U3 K6 41.9(3) . .
O15 U3 K6 92.4(3) . .
O2 U3 K6 120.8(3) . .
O10 U3 K6 83.8(2) . .
O21 U3 K6 138.2(2) . .
O20 U3 K6 39.5(3) . .
K7 U3 K6 98.13(12) . .
K3 U3 K6 161.59(7) . .
K9 U3 K6 86.50(11) . .
O24 U4 O22 178.2(6) . .
O24 U4 O3 91.0(4) . 12
O22 U4 O3 87.6(4) . 12
O24 U4 O3 91.0(4) . .
O22 U4 O3 87.6(4) . .
O3 U4 O3 73.8(4) 12 .
O24 U4 O18 84.7(2) . 12
O22 U4 O18 95.8(2) . 12
O3 U4 O18 69.8(3) 12 12
O3 U4 O18 143.2(3) . 12
O24 U4 O18 84.7(2) . .
O22 U4 O18 95.8(2) . .
O3 U4 O18 143.2(3) 12 .
O3 U4 O18 69.7(3) . .
O18 U4 O18 145.5(4) 12 .
O24 U4 O25 94.9(4) . .
O22 U4 O25 86.5(4) . .
O3 U4 O25 173.7(3) 12 .
O3 U4 O25 104.0(3) . .
O18 U4 O25 112.8(3) 12 .
O18 U4 O25 36.0(3) . .
O24 U4 O25 94.9(4) . 12
O22 U4 O25 86.5(4) . 12
O3 U4 O25 104.0(3) 12 12
O3 U4 O25 173.7(3) . 12
O18 U4 O25 36.0(3) 12 12
O18 U4 O25 112.8(3) . 12
O25 U4 O25 77.6(5) . 12
O24 U4 K5 47.2(3) . .
O22 U4 K5 131.6(3) . .
O3 U4 K5 87.1(2) 12 .
O3 U4 K5 45.0(2) . .
O18 U4 K5 126.7(2) 12 .
O18 U4 K5 63.4(2) . .
O25 U4 K5 95.4(2) . .
O25 U4 K5 141.2(2) 12 .
O24 U4 K5 47.2(3) . 12
O22 U4 K5 131.6(3) . 12
O3 U4 K5 45.0(2) 12 12
O3 U4 K5 87.1(2) . 12
O18 U4 K5 63.4(2) 12 12
O18 U4 K5 126.7(2) . 12
O25 U4 K5 141.2(2) . 12
O25 U4 K5 95.4(2) 12 12
K5 U4 K5 66.42(10) . 12
O5 U5 O27 179.1(6) . .
O5 U5 O7 91.5(4) . 11_565
O27 U5 O7 87.8(4) . 11_565
O5 U5 O7 91.5(4) . .
O27 U5 O7 87.8(4) . .
O7 U5 O7 73.4(4) 11_565 .
O5 U5 O8 95.2(4) . .
O27 U5 O8 85.5(4) . .
O7 U5 O8 173.1(3) 11_565 .
O7 U5 O8 104.6(3) . .
O5 U5 O8 95.2(4) . 11_565
O27 U5 O8 85.5(4) . 11_565
O7 U5 O8 104.6(3) 11_565 11_565
O7 U5 O8 173.1(3) . 11_565
O8 U5 O8 76.6(5) . 11_565
O5 U5 O16 85.6(3) . 11_565
O27 U5 O16 94.7(3) . 11_565
O7 U5 O16 69.5(3) 11_565 11_565
O7 U5 O16 142.7(3) . 11_565
O8 U5 O16 112.7(3) . 11_565
O8 U5 O16 36.7(3) 11_565 11_565
O5 U5 O16 85.6(3) . .
O27 U5 O16 94.7(3) . .
O7 U5 O16 142.7(3) 11_565 .
O7 U5 O16 69.5(3) . .
O8 U5 O16 36.7(3) . .
O8 U5 O16 112.7(3) 11_565 .
O16 U5 O16 146.7(5) 11_565 .
O5 U5 K5 49.5(3) . .
O27 U5 K5 129.9(3) . .
O7 U5 K5 89.1(2) 11_565 .
O7 U5 K5 43.9(2) . .
O8 U5 K5 93.8(2) . .
O8 U5 K5 142.9(2) 11_565 .
O16 U5 K5 130.3(2) 11_565 .
O16 U5 K5 61.1(2) . .
O5 U5 K5 49.5(3) . 11_565
O27 U5 K5 129.9(3) . 11_565
O7 U5 K5 43.9(2) 11_565 11_565
O7 U5 K5 89.1(2) . 11_565
O8 U5 K5 142.9(2) . 11_565
O8 U5 K5 93.8(2) 11_565 11_565
O16 U5 K5 61.1(2) 11_565 11_565
O16 U5 K5 130.3(2) . 11_565
K5 U5 K5 72.34(10) . 11_565
O11 U6 O29 177.9(4) . .
O11 U6 O4 92.3(4) . .
O29 U6 O4 86.0(4) . .
O11 U6 O25 84.6(4) . .
O29 U6 O25 96.0(4) . .
O4 U6 O25 71.3(3) . .
O11 U6 O13 89.9(4) . .
O29 U6 O13 88.4(4) . .
O4 U6 O13 73.1(3) . .
O25 U6 O13 143.6(3) . .
O11 U6 O8 86.1(4) . .
O29 U6 O8 94.4(4) . .
O4 U6 O8 141.8(3) . .
O25 U6 O8 146.0(3) . .
O13 U6 O8 68.8(3) . .
O11 U6 O18 95.5(4) . .
O29 U6 O18 86.2(4) . .
O4 U6 O18 105.2(3) . .
O25 U6 O18 36.2(3) . .
O13 U6 O18 174.4(3) . .
O8 U6 O18 112.9(3) . .
O11 U6 O16 95.7(4) . .
O29 U6 O16 85.9(4) . .
O4 U6 O16 171.5(3) . .
O25 U6 O16 112.3(3) . .
O13 U6 O16 104.0(3) . .
O8 U6 O16 36.5(3) . .
O18 U6 O16 76.9(3) . .
O11 U6 K3 48.5(3) . .
O29 U6 K3 130.2(3) . .
O4 U6 K3 90.8(2) . .
O25 U6 K3 129.7(2) . .
O13 U6 K3 43.9(2) . .
O8 U6 K3 60.2(2) . .
O18 U6 K3 141.7(2) . .
O16 U6 K3 92.2(2) . .
O11 U6 K7 50.4(3) . .
O29 U6 K7 128.2(3) . .
O4 U6 K7 43.2(3) . .
O25 U6 K7 63.1(2) . .
O13 U6 K7 86.0(2) . .
O8 U6 K7 130.2(3) . .
O18 U6 K7 96.4(2) . .
O16 U6 K7 145.2(3) . .
K3 U6 K7 71.72(12) . .
O32 P1 O19 112.4(5) . .
O32 P1 O7 111.1(5) . .
O19 P1 O7 110.4(5) . .
O32 P1 C5 108.5(6) . .
O19 P1 C5 105.5(7) . .
O7 P1 C5 108.7(7) . .
O32 P1 K5 112.3(4) . .
O19 P1 K5 71.9(4) . .
O7 P1 K5 42.1(3) . .
C5 P1 K5 136.6(5) . .
O31 P2 O10 113.8(5) . .
O31 P2 O4 111.3(5) . .
O10 P2 O4 109.5(5) . .
O31 P2 C2 107.9(6) . .
O10 P2 C2 105.5(5) . .
O4 P2 C2 108.6(5) . .
O31 P2 K7 114.4(4) . .
O10 P2 K7 66.6(4) . .
O4 P2 K7 46.2(4) . .
C2 P2 K7 136.5(4) . .
O33 P3 O21 111.7(5) . .
O33 P3 O13 111.5(5) . .
O21 P3 O13 111.6(5) . .
O33 P3 C2 108.4(6) . .
O21 P3 C2 105.2(5) . .
O13 P3 C2 108.2(5) . .
O33 P3 K3 111.6(4) . .
O21 P3 K3 73.9(4) . .
O13 P3 K3 41.7(3) . .
C2 P3 K3 137.0(4) . .
O34 P4 O17 111.5(5) . .
O34 P4 O3 113.2(5) . .
O17 P4 O3 110.0(5) . .
O34 P4 C1 108.3(6) . .
O17 P4 C1 106.0(7) . .
O3 P4 C1 107.5(7) . .
O34 P4 K5 116.9(4) . .
O17 P4 K5 65.6(4) . .
O3 P4 K5 46.9(3) . .
C1 P4 K5 134.0(5) . .
O15 K1 O15 94.5(5) . 10_556
O15 K1 O15 85.5(5) . 2_565
O15 K1 O15 180.000(2) 10_556 2_565
O15 K1 O15 179.998(2) . 9_566
O15 K1 O15 85.5(5) 10_556 9_566
O15 K1 O15 94.5(5) 2_565 9_566
O15 K1 O23 121.5(2) . 9_566
O15 K1 O23 58.5(2) 10_556 9_566
O15 K1 O23 121.5(2) 2_565 9_566
O15 K1 O23 58.5(2) 9_566 9_566
O15 K1 O23 58.5(2) . .
O15 K1 O23 121.5(2) 10_556 .
O15 K1 O23 58.5(2) 2_565 .
O15 K1 O23 121.5(2) 9_566 .
O23 K1 O23 179.999(1) 9_566 .
O15 K1 O23 121.5(2) . 10_556
O15 K1 O23 58.5(2) 10_556 10_556
O15 K1 O23 121.5(2) 2_565 10_556
O15 K1 O23 58.5(2) 9_566 10_556
O23 K1 O23 89.4(5) 9_566 10_556
O23 K1 O23 90.6(5) . 10_556
O15 K1 O23 58.5(2) . 2_565
O15 K1 O23 121.5(2) 10_556 2_565
O15 K1 O23 58.5(2) 2_565 2_565
O15 K1 O23 121.5(2) 9_566 2_565
O23 K1 O23 90.6(5) 9_566 2_565
O23 K1 O23 89.4(5) . 2_565
O23 K1 O23 180.0(4) 10_556 2_565
O15 K1 K9 47.3(3) . .
O15 K1 K9 47.3(3) 10_556 .
O15 K1 K9 132.7(3) 2_565 .
O15 K1 K9 132.7(3) 9_566 .
O23 K1 K9 90.000(2) 9_566 .
O23 K1 K9 90.000(2) . .
O23 K1 K9 90.000(1) 10_556 .
O23 K1 K9 90.000(2) 2_565 .
O15 K1 K9 132.7(3) . 9_566
O15 K1 K9 132.7(3) 10_556 9_566
O15 K1 K9 47.3(3) 2_565 9_566
O15 K1 K9 47.3(3) 9_566 9_566
O23 K1 K9 90.000(1) 9_566 9_566
O23 K1 K9 90.000(2) . 9_566
O23 K1 K9 90.000(2) 10_556 9_566
O23 K1 K9 90.000(1) 2_565 9_566
K9 K1 K9 180.0 . 9_566
O15 K1 K6 90.000(1) . .
O15 K1 K6 90.000(1) 10_556 .
O15 K1 K6 90.000(1) 2_565 .
O15 K1 K6 90.000(1) 9_566 .
O23 K1 K6 134.7(2) 9_566 .
O23 K1 K6 45.3(2) . .
O23 K1 K6 45.3(2) 10_556 .
O23 K1 K6 134.7(2) 2_565 .
K9 K1 K6 90.0 . .
K9 K1 K6 90.000(1) 9_566 .
O15 K1 K6 90.000(1) . 9_566
O15 K1 K6 90.000(1) 10_556 9_566
O15 K1 K6 90.000(1) 2_565 9_566
O15 K1 K6 90.000(1) 9_566 9_566
O23 K1 K6 45.3(2) 9_566 9_566
O23 K1 K6 134.7(2) . 9_566
O23 K1 K6 134.7(2) 10_556 9_566
O23 K1 K6 45.3(2) 2_565 9_566
K9 K1 K6 90.000(1) . 9_566
K9 K1 K6 90.000(1) 9_566 9_566
K6 K1 K6 180.000(1) . 9_566
O12 K2 O12 180.0(4) 11_565 3
O12 K2 O12 120.5(4) 11_565 10
O12 K2 O12 59.5(4) 3 10
O12 K2 O12 59.5(4) 11_565 2_565
O12 K2 O12 120.5(4) 3 2_565
O12 K2 O12 180.0(4) 10 2_565
O12 K2 O12 121.7(4) 11_565 9_565
O12 K2 O12 58.3(4) 3 9_565
O12 K2 O12 88.1(4) 10 9_565
O12 K2 O12 91.9(4) 2_565 9_565
O12 K2 O12 88.1(4) 11_565 12
O12 K2 O12 91.9(4) 3 12
O12 K2 O12 121.7(4) 10 12
O12 K2 O12 58.3(4) 2_565 12
O12 K2 O12 120.5(4) 9_565 12
O12 K2 O12 91.9(4) 11_565 4_565
O12 K2 O12 88.1(4) 3 4_565
O12 K2 O12 58.3(4) 10 4_565
O12 K2 O12 121.7(4) 2_565 4_565
O12 K2 O12 59.5(4) 9_565 4_565
O12 K2 O12 180.0(4) 12 4_565
O12 K2 O12 58.3(4) 11_565 .
O12 K2 O12 121.7(4) 3 .
O12 K2 O12 91.9(4) 10 .
O12 K2 O12 88.1(4) 2_565 .
O12 K2 O12 179.999(1) 9_565 .
O12 K2 O12 59.5(4) 12 .
O12 K2 O12 120.5(4) 4_565 .
O12 K2 K4 46.46(18) 11_565 11_565
O12 K2 K4 133.54(18) 3 11_565
O12 K2 K4 83.93(19) 10 11_565
O12 K2 K4 96.07(19) 2_565 11_565
O12 K2 K4 96.07(19) 9_565 11_565
O12 K2 K4 133.54(18) 12 11_565
O12 K2 K4 46.46(18) 4_565 11_565
O12 K2 K4 83.93(19) . 11_565
O12 K2 K4 133.54(18) 11_565 3
O12 K2 K4 46.46(18) 3 3
O12 K2 K4 96.07(19) 10 3
O12 K2 K4 83.93(19) 2_565 3
O12 K2 K4 83.93(19) 9_565 3
O12 K2 K4 46.46(18) 12 3
O12 K2 K4 133.54(18) 4_565 3
O12 K2 K4 96.07(19) . 3
K4 K2 K4 180.0 11_565 3
O12 K2 K4 96.07(19) 11_565 9_565
O12 K2 K4 83.93(19) 3 9_565
O12 K2 K4 133.54(18) 10 9_565
O12 K2 K4 46.46(18) 2_565 9_565
O12 K2 K4 46.46(18) 9_565 9_565
O12 K2 K4 83.93(19) 12 9_565
O12 K2 K4 96.07(19) 4_565 9_565
O12 K2 K4 133.54(18) . 9_565
K4 K2 K4 106.45(19) 11_565 9_565
K4 K2 K4 73.55(19) 3 9_565
O12 K2 K4 83.93(19) 11_565 .
O12 K2 K4 96.07(19) 3 .
O12 K2 K4 46.46(18) 10 .
O12 K2 K4 133.54(18) 2_565 .
O12 K2 K4 133.54(18) 9_565 .
O12 K2 K4 96.07(19) 12 .
O12 K2 K4 83.93(19) 4_565 .
O12 K2 K4 46.46(18) . .
K4 K2 K4 73.56(19) 11_565 .
K4 K2 K4 106.44(19) 3 .
K4 K2 K4 180.0 9_565 .
O13 K3 O13 120.1(4) 11_565 .
O13 K3 O26 137.8(3) 11_565 .
O13 K3 O26 78.1(3) . .
O13 K3 O26 78.1(3) 11_565 11_565
O13 K3 O26 137.8(3) . 11_565
O26 K3 O26 66.2(4) . 11_565
O13 K3 O47 119.7(2) 11_565 .
O13 K3 O47 119.7(2) . .
O26 K3 O47 63.2(3) . .
O26 K3 O47 63.2(3) 11_565 .
O13 K3 O11 143.1(3) 11_565 .
O13 K3 O11 63.1(3) . .
O26 K3 O11 78.7(3) . .
O26 K3 O11 126.4(3) 11_565 .
O47 K3 O11 65.3(3) . .
O13 K3 O11 63.1(3) 11_565 11_565
O13 K3 O11 143.1(3) . 11_565
O26 K3 O11 126.4(3) . 11_565
O26 K3 O11 78.7(3) 11_565 11_565
O47 K3 O11 65.3(3) . 11_565
O11 K3 O11 92.6(4) . 11_565
O13 K3 O8 51.1(2) 11_565 11_565
O13 K3 O8 97.6(3) . 11_565
O26 K3 O8 171.1(3) . 11_565
O26 K3 O8 120.6(2) 11_565 11_565
O47 K3 O8 113.7(4) . 11_565
O11 K3 O8 92.4(3) . 11_565
O11 K3 O8 53.7(3) 11_565 11_565
O13 K3 O8 97.6(3) 11_565 .
O13 K3 O8 51.1(2) . .
O26 K3 O8 120.6(2) . .
O26 K3 O8 171.1(3) 11_565 .
O47 K3 O8 113.7(4) . .
O11 K3 O8 53.7(3) . .
O11 K3 O8 92.4(3) 11_565 .
O8 K3 O8 52.0(3) 11_565 .
O13 K3 P3 22.41(19) 11_565 11_565
O13 K3 P3 111.4(2) . 11_565
O26 K3 P3 118.1(2) . 11_565
O26 K3 P3 70.04(19) 11_565 11_565
O47 K3 P3 126.92(16) . 11_565
O11 K3 P3 161.8(2) . 11_565
O11 K3 P3 82.8(2) 11_565 11_565
O8 K3 P3 70.58(18) 11_565 11_565
O8 K3 P3 108.7(2) . 11_565
O13 K3 P3 111.4(2) 11_565 .
O13 K3 P3 22.41(19) . .
O26 K3 P3 70.04(19) . .
O26 K3 P3 118.1(2) 11_565 .
O47 K3 P3 126.92(16) . .
O11 K3 P3 82.8(2) . .
O11 K3 P3 161.8(2) 11_565 .
O8 K3 P3 108.7(2) 11_565 .
O8 K3 P3 70.58(18) . .
P3 K3 P3 96.19(15) 11_565 .
O13 K3 U6 135.2(2) 11_565 .
O13 K3 U6 37.56(19) . .
O26 K3 U6 83.58(18) . .
O26 K3 U6 146.6(2) 11_565 .
O47 K3 U6 91.3(2) . .
O11 K3 U6 27.0(2) . .
O11 K3 U6 111.2(2) 11_565 .
O8 K3 U6 88.30(19) 11_565 .
O8 K3 U6 37.84(17) . .
P3 K3 U6 141.00(13) 11_565 .
P3 K3 U6 59.14(6) . .
O1 K4 O1 140.6(4) . 10
O1 K4 O42 70.4(5) . .
O1 K4 O42 148.5(5) 10 .
O1 K4 O42 148.5(5) . 10
O1 K4 O42 70.4(5) 10 10
O42 K4 O42 78.3(8) . 10
O1 K4 O12 30.1(2) . .
O1 K4 O12 113.6(3) 10 .
O42 K4 O12 97.8(4) . .
O42 K4 O12 169.8(5) 10 .
O1 K4 O12 113.6(3) . 10
O1 K4 O12 30.1(2) 10 10
O42 K4 O12 169.8(5) . 10
O42 K4 O12 97.8(4) 10 10
O12 K4 O12 84.5(4) . 10
O1 K4 O9 62.9(3) . .
O1 K4 O9 121.7(3) 10 .
O42 K4 O9 71.9(5) . .
O42 K4 O9 110.3(5) 10 .
O12 K4 O9 59.5(3) . .
O12 K4 O9 101.2(3) 10 .
O1 K4 O9 121.7(3) . 10
O1 K4 O9 62.9(3) 10 10
O42 K4 O9 110.3(5) . 10
O42 K4 O9 71.9(5) 10 10
O12 K4 O9 101.2(3) . 10
O12 K4 O9 59.5(3) 10 10
O9 K4 O9 62.8(4) . 10
O1 K4 U2 37.44(19) . .
O1 K4 U2 133.2(3) 10 .
O42 K4 U2 72.4(4) . .
O42 K4 U2 133.5(5) 10 .
O12 K4 U2 36.81(17) . .
O12 K4 U2 104.8(2) 10 .
O9 K4 U2 26.0(2) . .
O9 K4 U2 85.4(2) 10 .
O1 K4 U2 133.2(3) . 10
O1 K4 U2 37.44(19) 10 10
O42 K4 U2 133.5(5) . 10
O42 K4 U2 72.4(4) 10 10
O12 K4 U2 104.8(2) . 10
O12 K4 U2 36.81(17) 10 10
O9 K4 U2 85.4(2) . 10
O9 K4 U2 26.0(2) 10 10
U2 K4 U2 103.44(14) . 10
O1 K4 K2 72.7(2) . .
O1 K4 K2 72.7(2) 10 .
O42 K4 K2 136.9(4) . .
O42 K4 K2 136.9(4) 10 .
O12 K4 K2 42.68(18) . .
O12 K4 K2 42.68(18) 10 .
O9 K4 K2 72.1(3) . .
O9 K4 K2 72.1(3) 10 .
U2 K4 K2 64.88(8) . .
U2 K4 K2 64.88(8) 10 .
O1 K4 U1 28.93(19) . .
O1 K4 U1 114.0(3) 10 .
O42 K4 U1 94.4(4) . .
O42 K4 U1 159.5(5) 10 .
O12 K4 U1 28.95(17) . .
O12 K4 U1 92.3(2) 10 .
O9 K4 U1 85.0(2) . .
O9 K4 U1 128.5(3) 10 .
U2 K4 U1 59.38(5) . .
U2 K4 U1 124.03(14) 10 .
K2 K4 U1 59.68(7) . .
O7 K5 O3 123.2(3) . .
O7 K5 O30 137.4(3) . .
O3 K5 O30 86.0(3) . .
O7 K5 O28 77.7(3) . .
O3 K5 O28 144.5(3) . .
O30 K5 O28 63.0(3) . .
O7 K5 O24 135.3(3) . .
O3 K5 O24 63.1(3) . .
O30 K5 O24 83.7(3) . .
O28 K5 O24 124.9(4) . .
O7 K5 O5 63.0(3) . .
O3 K5 O5 137.0(3) . .
O30 K5 O5 118.4(4) . .
O28 K5 O5 76.7(3) . .
O24 K5 O5 83.8(4) . .
O7 K5 O49 113.2(2) . .
O3 K5 O49 121.1(2) . .
O30 K5 O49 61.2(4) . .
O28 K5 O49 60.1(3) . .
O24 K5 O49 65.7(3) . .
O5 K5 O49 58.7(3) . .
O7 K5 O17 116.6(3) . .
O3 K5 O17 48.7(2) . .
O30 K5 O17 57.3(3) . .
O28 K5 O17 97.3(3) . .
O24 K5 O17 99.5(3) . .
O5 K5 O17 174.0(3) . .
O49 K5 O17 118.0(3) . .
O7 K5 O16 50.6(2) . .
O3 K5 O16 96.1(3) . .
O30 K5 O16 167.1(3) . .
O28 K5 O16 118.1(3) . .
O24 K5 O16 85.9(3) . .
O5 K5 O16 52.6(3) . .
O49 K5 O16 107.4(3) . .
O17 K5 O16 132.4(3) . .
O7 K5 P4 118.6(2) . .
O3 K5 P4 24.22(19) . .
O30 K5 P4 74.5(3) . .
O28 K5 P4 122.7(2) . .
O24 K5 P4 83.5(3) . .
O5 K5 P4 160.6(2) . .
O49 K5 P4 127.42(15) . .
O17 K5 P4 25.33(17) . .
O16 K5 P4 111.88(19) . .
O7 K5 P1 22.47(19) . .
O3 K5 P1 117.4(2) . .
O30 K5 P1 119.6(2) . .
O28 K5 P1 69.8(3) . .
O24 K5 P1 156.5(2) . .
O5 K5 P1 82.5(3) . .
O49 K5 P1 121.22(14) . .
O17 K5 P1 96.0(2) . .
O16 K5 P1 70.64(18) . .
P4 K5 P1 104.16(13) . .
O7 K5 U5 37.01(19) . .
O3 K5 U5 133.5(2) . .
O30 K5 U5 139.0(3) . .
O28 K5 U5 81.1(2) . .
O24 K5 U5 103.0(2) . .
O5 K5 U5 27.2(3) . .
O49 K5 U5 84.46(19) . .
O17 K5 U5 153.4(2) . .
O16 K5 U5 37.43(16) . .
P4 K5 U5 145.97(12) . .
P1 K5 U5 58.38(7) . .
O20 K6 O20 146.0(6) 10_556 .
O20 K6 O23 115.9(5) 10_556 .
O20 K6 O23 30.1(3) . .
O20 K6 O23 30.1(3) 10_556 10_556
O20 K6 O23 115.9(5) . 10_556
O23 K6 O23 85.8(5) . 10_556
O20 K6 O6 57.79(18) 10_556 10_556
O20 K6 O6 107.7(3) . 10_556
O23 K6 O6 90.7(3) . 10_556
O23 K6 O6 54.23(17) 10_556 10_556
O20 K6 O6 107.7(3) 10_556 12
O20 K6 O6 57.79(18) . 12
O23 K6 O6 54.23(17) . 12
O23 K6 O6 90.7(3) 10_556 12
O6 K6 O6 134.0(4) 10_556 12
O20 K6 O6 57.79(18) 10_556 3_556
O20 K6 O6 107.7(3) . 3_556
O23 K6 O6 90.7(3) . 3_556
O23 K6 O6 54.23(17) 10_556 3_556
O6 K6 O6 108.1(3) 10_556 3_556
O6 K6 O6 51.9(3) 12 3_556
O20 K6 O6 107.7(3) 10_556 .
O20 K6 O6 57.79(18) . .
O23 K6 O6 54.23(17) . .
O23 K6 O6 90.7(3) 10_556 .
O6 K6 O6 51.9(3) 10_556 .
O6 K6 O6 108.1(3) 12 .
O6 K6 O6 134.0(4) 3_556 .
O20 K6 K1 73.0(3) 10_556 .
O20 K6 K1 73.0(3) . .
O23 K6 K1 42.9(3) . .
O23 K6 K1 42.9(3) 10_556 .
O6 K6 K1 67.0(2) 10_556 .
O6 K6 K1 67.0(2) 12 .
O6 K6 K1 67.0(2) 3_556 .
O6 K6 K1 67.0(2) . .
O20 K6 U3 123.8(3) 10_556 .
O20 K6 U3 33.61(12) . .
O23 K6 U3 32.78(10) . .
O23 K6 U3 98.5(3) 10_556 .
O6 K6 U3 74.29(17) 10_556 .
O6 K6 U3 84.32(19) 12 .
O6 K6 U3 122.5(3) 3_556 .
O6 K6 U3 24.94(15) . .
K1 K6 U3 61.79(12) . .
O20 K6 U3 33.60(12) 10_556 10_556
O20 K6 U3 123.8(3) . 10_556
O23 K6 U3 98.5(3) . 10_556
O23 K6 U3 32.77(10) 10_556 10_556
O6 K6 U3 24.94(15) 10_556 10_556
O6 K6 U3 122.5(3) 12 10_556
O6 K6 U3 84.32(19) 3_556 10_556
O6 K6 U3 74.29(17) . 10_556
K1 K6 U3 61.79(12) . 10_556
U3 K6 U3 93.17(14) . 10_556
O20 K6 U3 123.8(3) 10_556 12
O20 K6 U3 33.60(12) . 12
O23 K6 U3 32.77(10) . 12
O23 K6 U3 98.5(3) 10_556 12
O6 K6 U3 122.5(3) 10_556 12
O6 K6 U3 24.94(15) 12 12
O6 K6 U3 74.29(17) 3_556 12
O6 K6 U3 84.32(19) . 12
K1 K6 U3 61.79(12) . 12
U3 K6 U3 59.85(7) . 12
U3 K6 U3 123.6(2) 10_556 12
O4 K7 O4 132.1(5) 12 .
O4 K7 O26 142.8(3) 12 .
O4 K7 O26 81.9(3) . .
O4 K7 O26 81.9(3) 12 12
O4 K7 O26 142.8(3) . 12
O26 K7 O26 61.7(4) . 12
O4 K7 O11 62.2(3) 12 12
O4 K7 O11 128.9(4) . 12
O26 K7 O11 111.8(4) . 12
O26 K7 O11 76.0(3) 12 12
O4 K7 O11 128.9(4) 12 .
O4 K7 O11 62.2(3) . .
O26 K7 O11 76.0(3) . .
O26 K7 O11 111.8(4) 12 .
O11 K7 O11 73.5(4) 12 .
O4 K7 O10 48.7(3) 12 12
O4 K7 O10 128.7(4) . 12
O26 K7 O10 100.9(3) . 12
O26 K7 O10 57.9(2) 12 12
O11 K7 O10 98.0(2) 12 12
O11 K7 O10 168.6(3) . 12
O4 K7 O10 128.7(4) 12 .
O4 K7 O10 48.7(3) . .
O26 K7 O10 57.9(2) . .
O26 K7 O10 100.9(3) 12 .
O11 K7 O10 168.6(3) 12 .
O11 K7 O10 98.0(2) . .
O10 K7 O10 89.4(4) 12 .
O4 K7 P2 130.0(3) 12 .
O4 K7 P2 24.3(2) . .
O26 K7 P2 73.29(19) . .
O26 K7 P2 125.8(3) 12 .
O11 K7 P2 153.1(3) 12 .
O11 K7 P2 82.8(2) . .
O10 K7 P2 107.0(3) 12 .
O10 K7 P2 25.48(16) . .
O4 K7 P2 24.3(2) 12 12
O4 K7 P2 130.0(3) . 12
O26 K7 P2 125.8(3) . 12
O26 K7 P2 73.29(19) 12 12
O11 K7 P2 82.8(2) 12 12
O11 K7 P2 153.1(3) . 12
O10 K7 P2 25.48(16) 12 12
O10 K7 P2 107.0(3) . 12
P2 K7 P2 116.5(3) . 12
O4 K7 U6 36.3(2) 12 12
O4 K7 U6 133.7(3) . 12
O26 K7 U6 134.1(3) . 12
O26 K7 U6 81.76(19) 12 12
O11 K7 U6 26.71(19) 12 12
O11 K7 U6 94.9(3) . 12
O10 K7 U6 79.21(15) 12 12
O10 K7 U6 164.6(3) . 12
P2 K7 U6 151.25(19) . 12
P2 K7 U6 58.95(6) 12 12
O4 K7 U6 133.7(3) 12 .
O4 K7 U6 36.3(2) . .
O26 K7 U6 81.76(19) . .
O26 K7 U6 134.1(3) 12 .
O11 K7 U6 94.9(3) 12 .
O11 K7 U6 26.71(19) . .
O10 K7 U6 164.6(3) 12 .
O10 K7 U6 79.21(15) . .
P2 K7 U6 58.95(6) . .
P2 K7 U6 151.25(19) 12 .
U6 K7 U6 109.92(17) 12 .
O47 K8 O49 180.000(2) . .
O47 K8 O5 118.7(3) . .
O49 K8 O5 61.3(3) . .
O47 K8 O5 118.7(3) . 2_565
O49 K8 O5 61.3(3) . 2_565
O5 K8 O5 122.5(6) . 2_565
O47 K8 O11 64.5(2) . .
O49 K8 O11 115.5(2) . .
O5 K8 O11 72.0(3) . .
O5 K8 O11 136.29(19) 2_565 .
O47 K8 O11 64.5(2) . 11_565
O49 K8 O11 115.5(2) . 11_565
O5 K8 O11 72.0(3) . 11_565
O5 K8 O11 136.29(19) 2_565 11_565
O11 K8 O11 86.4(4) . 11_565
O47 K8 O11 64.5(2) . 12
O49 K8 O11 115.5(2) . 12
O5 K8 O11 136.29(19) . 12
O5 K8 O11 72.0(3) 2_565 12
O11 K8 O11 72.1(4) . 12
O11 K8 O11 129.0(5) 11_565 12
O47 K8 O11 64.5(2) . 2_565
O49 K8 O11 115.5(2) . 2_565
O5 K8 O11 136.29(19) . 2_565
O5 K8 O11 72.0(3) 2_565 2_565
O11 K8 O11 129.0(5) . 2_565
O11 K8 O11 72.1(4) 11_565 2_565
O11 K8 O11 86.4(4) 12 2_565
O47 K8 O24 115.6(3) . 2_565
O49 K8 O24 64.4(3) . 2_565
O5 K8 O24 78.01(18) . 2_565
O5 K8 O24 78.01(18) 2_565 2_565
O11 K8 O24 143.45(19) . 2_565
O11 K8 O24 64.5(3) 11_565 2_565
O11 K8 O24 143.45(19) 12 2_565
O11 K8 O24 64.5(3) 2_565 2_565
O47 K8 O24 115.6(3) . .
O49 K8 O24 64.4(3) . .
O5 K8 O24 78.01(18) . .
O5 K8 O24 78.01(18) 2_565 .
O11 K8 O24 64.5(3) . .
O11 K8 O24 143.45(19) 11_565 .
O11 K8 O24 64.5(3) 12 .
O11 K8 O24 143.45(19) 2_565 .
O24 K8 O24 128.8(5) 2_565 .
O47 K8 K3 43.19(10) . .
O49 K8 K3 136.81(10) . .
O5 K8 K3 75.6(3) . .
O5 K8 K3 161.9(3) 2_565 .
O11 K8 K3 44.2(2) . .
O11 K8 K3 44.2(2) 11_565 .
O11 K8 K3 95.1(3) 12 .
O11 K8 K3 95.1(3) 2_565 .
O24 K8 K3 108.36(17) 2_565 .
O24 K8 K3 108.36(17) . .
O47 K8 K3 43.19(10) . 2_565
O49 K8 K3 136.81(10) . 2_565
O5 K8 K3 161.9(3) . 2_565
O5 K8 K3 75.6(3) 2_565 2_565
O11 K8 K3 95.1(3) . 2_565
O11 K8 K3 95.1(3) 11_565 2_565
O11 K8 K3 44.2(2) 12 2_565
O11 K8 K3 44.2(2) 2_565 2_565
O24 K8 K3 108.36(17) 2_565 2_565
O24 K8 K3 108.36(17) . 2_565
K3 K8 K3 86.37(19) . 2_565
O2 K9 O2 143.2(7) 10_556 .
O2 K9 O15 113.9(5) 10_556 .
O2 K9 O15 29.3(4) . .
O2 K9 O15 29.3(4) 10_556 10_556
O2 K9 O15 113.9(5) . 10_556
O15 K9 O15 84.6(6) . 10_556
O2 K9 O40 68.9(4) 10_556 4_566
O2 K9 O40 139.4(4) . 4_566
O15 K9 O40 149.9(3) . 4_566
O15 K9 O40 94.1(3) 10_556 4_566
O2 K9 O40 68.9(4) 10_556 10_556
O2 K9 O40 139.4(4) . 10_556
O15 K9 O40 149.9(3) . 10_556
O15 K9 O40 94.1(3) 10_556 10_556
O40 K9 O40 60.1(6) 4_566 10_556
O2 K9 O40 139.4(4) 10_556 11_565
O2 K9 O40 68.9(4) . 11_565
O15 K9 O40 94.1(3) . 11_565
O15 K9 O40 149.9(3) 10_556 11_565
O40 K9 O40 72.3(6) 4_566 11_565
O40 K9 O40 101.4(6) 10_556 11_565
O2 K9 O40 139.4(4) 10_556 .
O2 K9 O40 68.9(4) . .
O15 K9 O40 94.1(3) . .
O15 K9 O40 149.9(3) 10_556 .
O40 K9 O40 101.4(6) 4_566 .
O40 K9 O40 72.3(6) 10_556 .
O40 K9 O40 60.1(6) 11_565 .
O2 K9 O6 57.26(18) 10_556 4_566
O2 K9 O6 107.9(3) . 4_566
O15 K9 O6 91.5(3) . 4_566
O15 K9 O6 54.93(18) 10_556 4_566
O40 K9 O6 64.1(3) 4_566 4_566
O40 K9 O6 112.2(3) 10_556 4_566
O40 K9 O6 95.2(3) 11_565 4_566
O40 K9 O6 155.0(4) . 4_566
O2 K9 O6 57.26(18) 10_556 10_556
O2 K9 O6 107.9(3) . 10_556
O15 K9 O6 91.5(3) . 10_556
O15 K9 O6 54.93(18) 10_556 10_556
O40 K9 O6 112.2(3) 4_566 10_556
O40 K9 O6 64.1(3) 10_556 10_556
O40 K9 O6 155.0(4) 11_565 10_556
O40 K9 O6 95.2(3) . 10_556
O6 K9 O6 109.0(4) 4_566 10_556
O2 K9 O6 107.9(3) 10_556 11_565
O2 K9 O6 57.26(18) . 11_565
O15 K9 O6 54.93(18) . 11_565
O15 K9 O6 91.5(3) 10_556 11_565
O40 K9 O6 95.2(3) 4_566 11_565
O40 K9 O6 155.0(4) 10_556 11_565
O40 K9 O6 64.1(3) 11_565 11_565
O40 K9 O6 112.2(3) . 11_565
O6 K9 O6 53.1(3) 4_566 11_565
O6 K9 O6 136.5(5) 10_556 11_565
O2 K9 O6 107.9(3) 10_556 .
O2 K9 O6 57.26(18) . .
O15 K9 O6 54.93(18) . .
O15 K9 O6 91.5(3) 10_556 .
O40 K9 O6 155.0(4) 4_566 .
O40 K9 O6 95.2(3) 10_556 .
O40 K9 O6 112.2(3) 11_565 .
O40 K9 O6 64.1(3) . .
O6 K9 O6 136.5(5) 4_566 .
O6 K9 O6 53.1(3) 10_556 .
O6 K9 O6 109.0(4) 11_565 .
O12 O1 U2 70.2(5) . .
O12 O1 U1 70.2(5) . .
U2 O1 U1 120.0(4) . .
O12 O1 K4 79.1(5) . .
U2 O1 K4 97.2(3) . .
U1 O1 K4 117.0(4) . .
O15 O2 U3 71.2(4) . 11_565
O15 O2 U3 71.2(4) . .
U3 O2 U3 123.3(5) 11_565 .
O15 O2 K9 82.1(7) . .
U3 O2 K9 107.6(3) 11_565 .
U3 O2 K9 107.6(3) . .
P4 O3 U4 142.4(5) . .
P4 O3 K5 108.9(5) . .
U4 O3 K5 98.0(3) . .
P2 O4 U6 140.7(6) . .
P2 O4 K7 109.5(5) . .
U6 O4 K7 100.5(4) . .
U5 O5 K5 103.4(4) . .
U5 O5 K5 103.4(4) . 11_565
K5 O5 K5 98.1(4) . 11_565
U5 O5 K8 146.6(7) . .
K5 O5 K8 98.3(4) . .
K5 O5 K8 98.3(4) 11_565 .
U3 O6 K9 103.6(3) . .
U3 O6 K6 101.8(3) . .
K9 O6 K6 115.0(3) . .
P1 O7 U5 139.5(5) . .
P1 O7 K5 115.5(5) . .
U5 O7 K5 99.0(3) . .
O16 O8 U5 71.5(5) . .
O16 O8 U6 72.4(5) . .
U5 O8 U6 133.2(4) . .
O16 O8 K3 139.5(6) . .
U5 O8 K3 108.1(3) . .
U6 O8 K3 82.0(3) . .
U2 O9 K4 108.9(3) . 11_565
U2 O9 K4 108.9(3) . .
K4 O9 K4 110.6(4) 11_565 .
P2 O10 U3 139.7(5) . .
P2 O10 K7 87.9(4) . .
U3 O10 K7 87.8(3) . .
U6 O11 K3 104.6(4) . .
U6 O11 K7 102.9(4) . .
K3 O11 K7 97.0(3) . .
U6 O11 K8 149.0(5) . .
K3 O11 K8 88.3(3) . .
K7 O11 K8 103.4(3) . .
O1 O12 U2 73.4(5) . .
O1 O12 U1 73.7(5) . .
U2 O12 U1 124.0(4) . .
O1 O12 K2 161.2(6) . .
U2 O12 K2 113.6(3) . .
U1 O12 K2 112.2(3) . .
O1 O12 K4 70.8(5) . .
U2 O12 K4 95.3(3) . .
U1 O12 K4 114.6(3) . .
K2 O12 K4 90.9(3) . .
P3 O13 U6 141.0(5) . .
P3 O13 K3 115.9(5) . .
U6 O13 K3 98.5(3) . .
O2 O15 U3 72.9(4) . 11_565
O2 O15 U3 72.9(4) . .
U3 O15 U3 125.3(5) 11_565 .
O2 O15 K1 159.0(9) . .
U3 O15 K1 113.6(3) 11_565 .
U3 O15 K1 113.6(3) . .
O2 O15 K9 68.5(7) . .
U3 O15 K9 102.8(3) 11_565 .
U3 O15 K9 102.8(3) . .
K1 O15 K9 90.5(4) . .
O8 O16 U5 71.8(5) . .
O8 O16 U6 71.1(5) . .
U5 O16 U6 132.5(4) . .
O8 O16 K5 140.3(6) . .
U5 O16 K5 81.5(3) . .
U6 O16 K5 110.4(3) . .
P4 O17 U1 141.0(5) . .
P4 O17 K5 89.0(4) . .
U1 O17 K5 88.9(3) . .
O25 O18 U4 72.6(5) . .
O25 O18 U6 71.3(5) . .
U4 O18 U6 129.7(4) . .
P1 O19 U2 136.5(5) . .
O23 O20 U3 69.3(4) . .
O23 O20 U3 69.3(4) . 12
U3 O20 U3 119.1(5) . 12
O23 O20 K6 79.4(7) . .
U3 O20 K6 106.9(3) . .
U3 O20 K6 106.9(3) 12 .
P3 O21 U3 135.9(5) . .
O20 O23 U3 74.6(4) . 12
O20 O23 U3 74.6(4) . .
U3 O23 U3 125.4(5) 12 .
O20 O23 K1 162.3(8) . .
U3 O23 K1 111.5(3) 12 .
U3 O23 K1 111.5(3) . .
O20 O23 K6 70.5(7) . .
U3 O23 K6 105.3(3) 12 .
U3 O23 K6 105.3(3) . .
K1 O23 K6 91.8(4) . .
U4 O24 K5 106.1(4) . .
U4 O24 K5 106.1(4) . 12
K5 O24 K5 91.6(4) . 12
U4 O24 K8 150.5(6) . .
K5 O24 K8 94.2(3) . .
K5 O24 K8 94.2(3) 12 .
O18 O25 U6 72.5(5) . .
O18 O25 U4 71.4(5) . .
U6 O25 U4 129.7(4) . .
U3 O26 K3 124.8(4) . .
U3 O26 K7 115.2(4) . .
K3 O26 K7 107.3(3) . .
U2 O28 K5 121.5(3) . 11_565
U2 O28 K5 121.5(3) . .
K5 O28 K5 106.9(4) 11_565 .
U1 O30 K5 120.6(3) . 12
U1 O30 K5 120.6(3) . .
K5 O30 K5 99.8(4) 12 .
K8 O47 K3 95.9(4) . 2_565
K8 O47 K3 95.9(4) . .
K3 O47 K3 168.2(7) 2_565 .
K8 O49 K5 98.5(3) . 12
K8 O49 K5 98.5(3) . 11_565
K5 O49 K5 163.0(6) 12 11_565
K8 O49 K5 98.5(3) . 2_565
K5 O49 K5 92.88(15) 12 2_565
K5 O49 K5 84.60(14) 11_565 2_565
K8 O49 K5 98.5(3) . .
K5 O49 K5 84.60(14) 12 .
K5 O49 K5 92.88(15) 11_565 .
K5 O49 K5 163.0(6) 2_565 .
O35 C1 C3 108.3(15) . .
O35 C1 P4 108.8(8) . 12
C3 C1 P4 110.0(8) . 12
O35 C1 P4 108.8(8) . .
C3 C1 P4 110.0(8) . .
P4 C1 P4 111.0(10) 12 .
O36 C2 C4 108.4(10) . .
O36 C2 P3 109.2(8) . .
C4 C2 P3 111.3(9) . .
O36 C2 P2 108.7(8) . .
C4 C2 P2 109.6(9) . .
P3 C2 P2 109.6(6) . .
O37 C5 C6 106.9(15) . .
O37 C5 P1 109.8(8) . .
C6 C5 P1 110.4(8) . .
O37 C5 P1 109.8(8) . 11_565
C6 C5 P1 110.4(8) . 11_565
P1 C5 P1 109.6(10) . 11_565

loop_
_geom_bond_atom_site_label_1
_geom_bond_atom_site_label_2
_geom_bond_distance
_geom_bond_site_symmetry_2
U1 O30 1.793(12) .
U1 O14 1.797(13) .
U1 O12 2.364(8) .
U1 O12 2.365(8) 12
U1 O17 2.369(9) 12
U1 O17 2.369(9) .
U1 O1 2.412(9) 12
U1 O1 2.412(9) .
U2 O9 1.805(12) .
U2 O28 1.805(12) .
U2 O12 2.343(8) 11_565
U2 O12 2.343(8) .
U2 O1 2.387(9) .
U2 O1 2.387(9) 11_565
U2 O19 2.401(9) .
U2 O19 2.401(9) 11_565
U3 O6 1.793(9) .
U3 O26 1.811(8) .
U3 O23 2.337(6) .
U3 O15 2.348(6) .
U3 O2 2.370(6) .
U3 O10 2.391(9) .
U3 O21 2.398(9) .
U3 O20 2.409(6) .
U4 O24 1.799(13) .
U4 O22 1.805(13) .
U4 O3 2.341(9) 12
U4 O3 2.341(9) .
U4 O18 2.367(9) 12
U4 O18 2.367(9) .
U4 O25 2.384(9) .
U4 O25 2.384(9) 12
U5 O5 1.805(14) .
U5 O27 1.810(13) .
U5 O7 2.344(9) 11_565
U5 O7 2.344(9) .
U5 O8 2.366(9) .
U5 O8 2.366(9) 11_565
U5 O16 2.363(9) 11_565
U5 O16 2.363(9) .
U6 O11 1.790(10) .
U6 O29 1.811(9) .
U6 O4 2.337(9) .
U6 O25 2.354(9) .
U6 O13 2.355(9) .
U6 O8 2.367(10) .
U6 O18 2.371(9) .
U6 O16 2.384(9) .
P1 O32 1.515(10) .
P1 O19 1.523(9) .
P1 O7 1.541(9) .
P1 C5 1.845(11) .
P2 O31 1.516(11) .
P2 O10 1.520(9) .
P2 O4 1.541(10) .
P2 C2 1.862(13) .
P3 O33 1.503(10) .
P3 O21 1.513(9) .
P3 O13 1.535(9) .
P3 C2 1.829(13) .
P4 O34 1.508(10) .
P4 O17 1.523(9) .
P4 O3 1.544(9) .
P4 C1 1.831(11) .
K1 O15 2.689(12) .
K1 O15 2.689(12) 10_556
K1 O15 2.689(12) 2_565
K1 O15 2.689(12) 9_566
K1 O23 2.761(12) 9_566
K1 O23 2.761(12) .
K1 O23 2.761(12) 10_556
K1 O23 2.761(12) 2_565
K2 O12 2.715(8) 11_565
K2 O12 2.715(8) 3
K2 O12 2.715(8) 10
K2 O12 2.715(8) 2_565
K2 O12 2.715(8) 9_565
K2 O12 2.715(8) 12
K2 O12 2.715(8) 4_565
K2 O12 2.715(8) .
K3 O13 2.680(9) 11_565
K3 O13 2.680(9) .
K3 O26 2.775(9) .
K3 O26 2.775(9) 11_565
K3 O47 2.914(5) .
K3 O11 2.955(11) .
K3 O11 2.955(11) 11_565
K4 O1 2.791(9) .
K4 O1 2.791(9) 10
K4 O42 2.84(2) .
K4 O42 2.84(2) 10
K4 O12 2.903(9) .
K4 O12 2.903(9) 10
K4 O9 2.916(9) .
K4 O9 2.916(9) 10
K4 U2 3.894(4) 10
K5 O7 2.702(9) .
K5 O3 2.747(10) .
K5 O30 2.755(9) .
K5 O28 2.824(8) .
K5 O24 2.939(9) .
K5 O5 3.004(10) .
K5 O49 3.131(5) .
K5 O17 3.244(10) .
K5 O16 3.402(10) .
K6 O20 2.765(12) 10_556
K6 O20 2.765(12) .
K6 O23 2.883(14) .
K6 O23 2.883(14) 10_556
K6 O6 3.409(10) 10_556
K6 O6 3.409(9) 12
K6 O6 3.409(9) 3_556
K6 O6 3.409(10) .
K7 O4 2.705(10) 12
K7 O4 2.705(10) .
K7 O26 2.829(10) .
K7 O26 2.829(10) 12
K7 O11 3.069(12) 12
K7 O11 3.069(12) .
K7 O10 3.244(10) 12
K7 O10 3.244(10) .
K8 O47 2.79(2) .
K8 O49 2.88(2) .
K8 O5 3.022(15) .
K8 O5 3.022(15) 2_565
K8 O11 3.121(11) .
K8 O11 3.121(11) 11_565
K8 O11 3.121(11) 12
K8 O11 3.121(11) 2_565
K8 O24 3.275(13) 2_565
K8 O24 3.275(13) .
K9 O2 2.758(13) 10_556
K9 O2 2.758(13) .
K9 O15 2.936(15) .
K9 O15 2.936(15) 10_556
K9 O40 3.116(17) 4_566
K9 O40 3.116(16) 10_556
K9 O40 3.116(17) 11_565
K9 O40 3.117(16) .
K9 O6 3.340(9) 4_566
K9 O6 3.340(10) 10_556
K9 O6 3.340(9) 11_565
K9 O6 3.340(10) .
O1 O12 1.481(12) .
O2 O15 1.452(17) .
O2 U3 2.370(6) 11_565
O5 K5 3.004(10) 11_565
O8 O16 1.488(13) .
O9 K4 2.916(9) 11_565
O15 U3 2.348(6) 11_565
O18 O25 1.469(13) .
O20 O23 1.470(17) .
O20 U3 2.409(6) 12
O23 U3 2.337(6) 12
O24 K5 2.939(9) 12
O28 K5 2.824(8) 11_565
O30 K5 2.755(9) 12
O35 C1 1.46(2) .
O36 C2 1.463(15) .
O37 C5 1.46(2) .
O47 K3 2.914(5) 2_565
O49 K5 3.131(5) 12
O49 K5 3.131(5) 11_565
O49 K5 3.131(5) 2_565
C1 C3 1.52(3) .
C1 P4 1.831(11) 12
C2 C4 1.507(18) .
C5 C6 1.53(3) .
C5 P1 1.845(11) 11_565
